data_4076546
loop_
_publ_author_name
'Voss, Tanja'
'Mahdi, Tayseer'
'Otten, Edwin'
'Fr\"ohlich, Roland'
'Kehr, Gerald'
'Stephan, Douglas W.'
'Erker, Gerhard'

_publ_section_title
;
 Frustrated Lewis Pair Behavior of Intermolecular Amine/B(C6F5)3Pairs
;
_journal_issue 6
_journal_name_full Organometallics
_journal_page_first 2367
_journal_paper_doi 10.1021/om300017u
_journal_volume 31
_journal_year 2012
_chemical_formula_sum 'C27 H13 B F15 N'
_chemical_formula_weight 647.19
_chemical_name_systematic
; 
 ? 
;
_space_group_IT_number 19
_symmetry_cell_setting orthorhombic
_symmetry_space_group_name_Hall 'P 2ac 2ab'
_symmetry_space_group_name_H-M 'P 21 21 21'
_atom_sites_solution_hydrogens geom
_atom_sites_solution_primary direct
_atom_sites_solution_secondary difmap
_audit_creation_method SHELXL-97
_cell_angle_alpha 90.00
_cell_angle_beta 90.00
_cell_angle_gamma 90.00
_cell_formula_units_Z 8
_cell_length_a 11.6228(4)
_cell_length_b 18.1284(7)
_cell_length_c 23.6578(9)
_cell_measurement_temperature 150(2)
_cell_volume 4984.8(3)
_computing_structure_refinement 'SHELXL-97 (Sheldrick, 1997)'
_computing_structure_solution 'SHELXS-97 (Sheldrick, 1990)'
_diffrn_ambient_temperature 150(2)
_diffrn_measured_fraction_theta_full 1.000
_diffrn_measured_fraction_theta_max 1.000
_diffrn_radiation_monochromator graphite
_diffrn_radiation_source 'fine-focus sealed tube'
_diffrn_radiation_type MoK\a
_diffrn_radiation_wavelength 0.71073
_diffrn_reflns_av_R_equivalents 0.0297
_diffrn_reflns_av_sigmaI/netI 0.0316
_diffrn_reflns_limit_h_max 13
_diffrn_reflns_limit_h_min -12
_diffrn_reflns_limit_k_max 21
_diffrn_reflns_limit_k_min -21
_diffrn_reflns_limit_l_max 28
_diffrn_reflns_limit_l_min -26
_diffrn_reflns_number 28169
_diffrn_reflns_theta_full 25.00
_diffrn_reflns_theta_max 25.00
_diffrn_reflns_theta_min 1.72
_exptl_absorpt_coefficient_mu 0.179
_exptl_absorpt_correction_T_max 0.7456
_exptl_absorpt_correction_T_min 0.6989
_exptl_absorpt_correction_type multi-scan
_exptl_absorpt_process_details sadabs
_exptl_crystal_density_diffrn 1.725
_exptl_crystal_density_method 'not measured'
_exptl_crystal_F_000 2576
_exptl_crystal_size_max 0.23
_exptl_crystal_size_mid 0.22
_exptl_crystal_size_min 0.17
_refine_diff_density_max 0.217
_refine_diff_density_min -0.186
_refine_diff_density_rms 0.037
_refine_ls_abs_structure_details 'Flack H D (1983), Acta Cryst. A39, 876-881'
_refine_ls_abs_structure_Flack 0.2(3)
_refine_ls_extinction_method none
_refine_ls_goodness_of_fit_ref 1.021
_refine_ls_hydrogen_treatment mixed
_refine_ls_matrix_type full
_refine_ls_number_parameters 793
_refine_ls_number_reflns 8773
_refine_ls_number_restraints 0
_refine_ls_restrained_S_all 1.021
_refine_ls_R_factor_all 0.0387
_refine_ls_R_factor_gt 0.0315
_refine_ls_shift/su_max 0.001
_refine_ls_shift/su_mean 0.000
_refine_ls_structure_factor_coef Fsqd
_refine_ls_weighting_details 'calc w=1/[\s^2^(Fo^2^)+(0.0364P)^2^+1.1466P] where P=(Fo^2^+2Fc^2^)/3'
_refine_ls_weighting_scheme calc
_refine_ls_wR_factor_gt 0.0716
_refine_ls_wR_factor_ref 0.0758
_reflns_number_gt 7798
_reflns_number_total 8773
_reflns_threshold_expression >2sigma(I)
_cod_data_source_file om300017u_si_003.cif
_cod_data_source_block tm002_0m
_cod_original_sg_symbol_H-M P2(1)2(1)2(1)
_cod_database_code 4076546

loop_
_symmetry_equiv_pos_as_xyz
'x, y, z'
'-x+1/2, -y, z+1/2'
'-x, y+1/2, -z+1/2'
'x+1/2, -y+1/2, -z'

loop_
_atom_site_label
_atom_site_type_symbol
_atom_site_fract_x
_atom_site_fract_y
_atom_site_fract_z
_atom_site_U_iso_or_equiv
_atom_site_adp_type
_atom_site_occupancy
_atom_site_symmetry_multiplicity
_atom_site_calc_flag
_atom_site_refinement_flags
B1 B 0.8180(2) 0.31319(14) 0.13231(10) 0.0207(5) Uani 1 1 d .
B2 B 0.6670(2) 0.80913(14) 0.14100(10) 0.0204(5) Uani 1 1 d .
N1 N 0.93832(15) 0.26145(10) 0.12851(8) 0.0251(4) Uani 1 1 d .
H1A H 0.9516 0.2501 0.1663 0.030 Uiso 1 1 calc R
N2 N 0.55173(15) 0.75439(9) 0.14561(7) 0.0215(4) Uani 1 1 d .
H2A H 0.5534 0.7403 0.1834 0.026 Uiso 1 1 calc R
F1 F 1.08096(13) 0.74253(10) 0.09291(7) 0.0524(4) Uani 1 1 d .
F2 F 1.08120(14) 0.62951(10) 0.16903(8) 0.0615(5) Uani 1 1 d .
F3 F 0.90176(11) 0.82675(7) 0.07948(6) 0.0342(3) Uani 1 1 d .
F4 F 0.87484(15) 1.00556(9) 0.24525(6) 0.0554(5) Uani 1 1 d .
F5 F 0.64469(16) 1.01267(8) -0.04968(6) 0.0508(4) Uani 1 1 d .
F6 F 0.55511(14) 1.05046(7) 0.05255(6) 0.0434(4) Uani 1 1 d .
F7 F 0.57725(10) 0.31993(7) 0.07351(5) 0.0281(3) Uani 1 1 d .
F8 F 0.41233(11) 0.22301(8) 0.08600(6) 0.0389(4) Uani 1 1 d .
F9 F 0.43277(12) 0.10957(8) 0.16039(7) 0.0473(4) Uani 1 1 d .
F10 F 0.80154(11) 0.19108(7) 0.20894(5) 0.0297(3) Uani 1 1 d .
F12 F 0.63145(13) 0.09498(8) 0.22179(6) 0.0399(4) Uani 1 1 d .
F13 F 0.80927(16) 0.54203(8) -0.04115(6) 0.0571(5) Uani 1 1 d .
F14 F 0.89741(16) 0.57057(8) 0.06285(7) 0.0544(5) Uani 1 1 d .
F15 F 0.90996(13) 0.46712(8) 0.14052(6) 0.0385(4) Uani 1 1 d .
F16 F 0.73227(13) 0.40370(8) -0.06543(5) 0.0392(3) Uani 1 1 d .
F17 F 0.74355(11) 0.29805(7) 0.01024(5) 0.0284(3) Uani 1 1 d .
F18 F 0.60252(13) 0.48036(9) 0.25881(6) 0.0482(4) Uani 1 1 d .
F19 F 0.74022(13) 0.87646(8) -0.06365(5) 0.0392(4) Uani 1 1 d .
F20 F 0.74073(11) 0.78001(7) 0.01984(5) 0.0298(3) Uani 1 1 d .
F21 F 0.88835(13) 0.60473(8) 0.23258(6) 0.0465(4) Uani 1 1 d .
F22 F 0.70460(11) 0.68929(7) 0.22022(5) 0.0327(3) Uani 1 1 d .
F23 F 0.76205(14) 0.47463(9) 0.34409(6) 0.0531(4) Uani 1 1 d .
F24 F 0.94958(14) 0.38716(9) 0.33197(6) 0.0519(4) Uani 1 1 d .
F25 F 0.59701(12) 0.87486(8) 0.34949(5) 0.0380(3) Uani 1 1 d .
F26 F 0.76143(14) 0.98062(9) 0.34479(6) 0.0539(4) Uani 1 1 d .
F27 F 0.82175(12) 0.92812(8) 0.15387(6) 0.0384(4) Uani 1 1 d .
F28 F 0.54067(11) 0.79750(8) 0.25888(5) 0.0344(3) Uani 1 1 d .
F29 F 0.98567(12) 0.31189(8) 0.23790(6) 0.0427(4) Uani 1 1 d .
F30 F 0.63600(11) 0.40465(8) 0.16449(5) 0.0348(3) Uani 1 1 d .
F99 F 0.55692(12) 0.95700(7) 0.13761(5) 0.0313(3) Uani 1 1 d .
C1 C 0.81324(18) 0.35500(11) 0.19482(9) 0.0200(5) Uani 1 1 d .
C2 C 0.88815(19) 0.35376(12) 0.24003(10) 0.0255(5) Uani 1 1 d .
C3 C 0.8731(2) 0.39283(13) 0.28973(10) 0.0302(5) Uani 1 1 d .
C4 C 0.7784(2) 0.43658(13) 0.29654(9) 0.0325(6) Uani 1 1 d .
C5 C 0.6988(2) 0.43941(13) 0.25330(10) 0.0292(5) Uani 1 1 d .
C6 C 0.71756(19) 0.39930(12) 0.20501(9) 0.0234(5) Uani 1 1 d .
C7 C 0.8601(2) 0.44783(13) 0.09083(9) 0.0287(5) Uani 1 1 d .
C8 C 0.8565(2) 0.50288(13) 0.05075(10) 0.0357(6) Uani 1 1 d .
C9 C 0.77843(19) 0.36586(12) 0.02723(9) 0.0244(5) Uani 1 1 d .
C10 C 0.8126(2) 0.48895(14) -0.00185(10) 0.0365(6) Uani 1 1 d .
C11 C 0.6206(2) 0.14884(12) 0.18308(10) 0.0284(5) Uani 1 1 d .
C12 C 0.70833(18) 0.19866(12) 0.17425(9) 0.0233(5) Uani 1 1 d .
C13 C 0.5203(2) 0.15626(13) 0.15258(10) 0.0301(6) Uani 1 1 d .
C14 C 0.5110(2) 0.21346(13) 0.11515(10) 0.0281(5) Uani 1 1 d .
C15 C 0.60132(19) 0.26250(12) 0.10789(9) 0.0227(5) Uani 1 1 d .
C16 C 0.70654(19) 0.25637(11) 0.13519(9) 0.0212(5) Uani 1 1 d .
C17 C 0.7738(2) 0.41918(14) -0.01392(9) 0.0305(5) Uani 1 1 d .
C18 C 0.81878(19) 0.37604(12) 0.08217(9) 0.0230(5) Uani 1 1 d .
C19 C 0.93356(18) 0.18737(12) 0.10222(9) 0.0224(5) Uani 1 1 d .
C20 C 0.9629(2) 0.05743(14) 0.11152(13) 0.0424(7) Uani 1 1 d .
H20A H 0.9867 0.0163 0.1335 0.051 Uiso 1 1 calc R
C21 C 0.9239(2) 0.04689(14) 0.05770(14) 0.0466(8) Uani 1 1 d .
H21A H 0.9188 -0.0016 0.0428 0.056 Uiso 1 1 calc R
C22 C 0.8919(3) 0.10588(16) 0.02515(13) 0.0502(8) Uani 1 1 d .
H22A H 0.8663 0.0982 -0.0125 0.060 Uiso 1 1 calc R
C23 C 0.8969(2) 0.17727(14) 0.04700(10) 0.0371(6) Uani 1 1 d .
H23A H 0.8754 0.2183 0.0244 0.045 Uiso 1 1 calc R
C24 C 0.9680(2) 0.12748(13) 0.13412(11) 0.0320(6) Uani 1 1 d .
H24A H 0.9952 0.1346 0.1716 0.038 Uiso 1 1 calc R
C26 C 1.1516(2) 0.26460(17) 0.13959(16) 0.0586(9) Uani 1 1 d .
H26A H 1.2226 0.2906 0.1295 0.088 Uiso 1 1 calc R
H26B H 1.1556 0.2136 0.1260 0.088 Uiso 1 1 calc R
H26C H 1.1423 0.2647 0.1808 0.088 Uiso 1 1 calc R
C27 C 1.0667(3) 0.31088(15) 0.04931(14) 0.0570(9) Uani 1 1 d .
H27A H 1.1384 0.3378 0.0420 0.086 Uiso 1 1 calc R
H27B H 1.0020 0.3380 0.0329 0.086 Uiso 1 1 calc R
H27C H 1.0713 0.2617 0.0322 0.086 Uiso 1 1 calc R
C28 C 1.0492(2) 0.30338(13) 0.11232(13) 0.0407(7) Uani 1 1 d .
H28A H 1.0441 0.3541 0.1287 0.049 Uiso 1 1 calc R
C29 C 0.6479(2) 0.96437(14) -0.00672(9) 0.0322(6) Uani 1 1 d .
C30 C 0.6020(2) 0.98337(12) 0.04509(10) 0.0301(5) Uani 1 1 d .
C31 C 0.60571(19) 0.93342(12) 0.08897(9) 0.0247(5) Uani 1 1 d .
C32 C 0.65461(18) 0.86315(12) 0.08536(9) 0.0219(5) Uani 1 1 d .
C33 C 0.43311(19) 0.79305(13) 0.14116(11) 0.0311(5) Uani 1 1 d .
H33A H 0.4408 0.8435 0.1579 0.037 Uiso 1 1 calc R
C34 C 0.6946(2) 0.89571(13) -0.01338(9) 0.0273(5) Uani 1 1 d .
C35 C 0.5660(2) 0.67638(14) 0.05867(11) 0.0367(6) Uani 1 1 d .
H35A H 0.5773 0.7192 0.0362 0.044 Uiso 1 1 calc R
C36 C 0.5633(3) 0.60692(18) 0.03401(13) 0.0548(9) Uani 1 1 d .
H36A H 0.5735 0.6022 -0.0057 0.066 Uiso 1 1 calc R
C38 C 0.5317(2) 0.61981(13) 0.14892(12) 0.0343(6) Uani 1 1 d .
H38A H 0.5199 0.6244 0.1885 0.041 Uiso 1 1 calc R
C39 C 0.5459(3) 0.54429(16) 0.06650(15) 0.0549(9) Uani 1 1 d .
H39A H 0.5458 0.4969 0.0494 0.066 Uiso 1 1 calc R
C40 C 0.5287(2) 0.55141(14) 0.12368(14) 0.0478(8) Uani 1 1 d .
H40A H 0.5146 0.5088 0.1460 0.057 Uiso 1 1 calc R
C41 C 0.55207(18) 0.68207(12) 0.11621(10) 0.0240(5) Uani 1 1 d .
C43 C 0.3898(2) 0.80151(14) 0.08159(12) 0.0432(7) Uani 1 1 d .
H43A H 0.3149 0.8263 0.0821 0.065 Uiso 1 1 calc R
H43B H 0.3817 0.7527 0.0642 0.065 Uiso 1 1 calc R
H43C H 0.4446 0.8310 0.0597 0.065 Uiso 1 1 calc R
C44 C 0.78472(19) 0.75772(12) 0.14401(9) 0.0230(5) Uani 1 1 d .
C45 C 0.8891(2) 0.65801(13) 0.19275(10) 0.0334(6) Uani 1 1 d .
C46 C 0.9864(2) 0.67058(15) 0.16141(11) 0.0378(6) Uani 1 1 d .
C47 C 0.7345(2) 0.94250(13) 0.29827(9) 0.0304(5) Uani 1 1 d .
C48 C 0.7912(2) 0.95424(14) 0.24823(10) 0.0326(6) Uani 1 1 d .
C49 C 0.69519(19) 0.84717(12) 0.03145(9) 0.0232(5) Uani 1 1 d .
C50 C 0.3456(2) 0.75032(15) 0.17644(12) 0.0414(7) Uani 1 1 d .
H50A H 0.2703 0.7744 0.1737 0.062 Uiso 1 1 calc R
H50B H 0.3704 0.7495 0.2160 0.062 Uiso 1 1 calc R
H50C H 0.3398 0.6997 0.1623 0.062 Uiso 1 1 calc R
C51 C 0.6508(2) 0.88923(13) 0.30006(9) 0.0266(5) Uani 1 1 d .
C52 C 0.62511(19) 0.84950(12) 0.25190(9) 0.0239(5) Uani 1 1 d .
C53 C 0.67812(18) 0.85853(11) 0.20005(9) 0.0206(5) Uani 1 1 d .
C54 C 0.7625(2) 0.91316(13) 0.20155(9) 0.0264(5) Uani 1 1 d .
C55 C 0.8882(2) 0.76958(13) 0.11555(10) 0.0279(5) Uani 1 1 d .
C56 C 0.7934(2) 0.70172(12) 0.18410(9) 0.0260(5) Uani 1 1 d .
C57 C 0.9860(2) 0.72695(15) 0.12300(11) 0.0353(6) Uani 1 1 d .

loop_
_atom_site_aniso_label
_atom_site_aniso_U_11
_atom_site_aniso_U_22
_atom_site_aniso_U_33
_atom_site_aniso_U_23
_atom_site_aniso_U_13
_atom_site_aniso_U_12
B1 0.0176(11) 0.0222(13) 0.0223(12) -0.0035(10) 0.0021(10) 0.0036(11)
B2 0.0203(12) 0.0190(12) 0.0219(12) -0.0008(10) -0.0006(10) 0.0001(10)
N1 0.0198(9) 0.0228(10) 0.0327(10) -0.0050(8) 0.0045(8) -0.0023(8)
N2 0.0238(10) 0.0177(9) 0.0231(9) -0.0023(8) -0.0012(8) 0.0003(8)
F1 0.0233(8) 0.0702(11) 0.0638(10) 0.0081(9) 0.0114(7) 0.0100(7)
F2 0.0411(9) 0.0704(11) 0.0731(12) 0.0139(10) -0.0004(9) 0.0329(9)
F3 0.0251(7) 0.0371(8) 0.0404(8) 0.0078(7) 0.0030(6) -0.0009(6)
F4 0.0614(11) 0.0589(11) 0.0458(9) -0.0144(8) 0.0006(8) -0.0388(9)
F5 0.0826(12) 0.0424(9) 0.0275(8) 0.0129(7) 0.0062(8) 0.0062(9)
F6 0.0686(10) 0.0271(7) 0.0346(8) 0.0048(6) 0.0008(7) 0.0157(7)
F7 0.0237(6) 0.0319(7) 0.0286(7) 0.0026(6) -0.0006(6) 0.0015(6)
F8 0.0214(7) 0.0516(9) 0.0436(8) -0.0020(7) -0.0040(6) -0.0085(7)
F9 0.0368(8) 0.0437(9) 0.0614(10) 0.0020(8) 0.0088(8) -0.0220(7)
F10 0.0276(7) 0.0319(7) 0.0296(7) 0.0053(6) 0.0010(6) 0.0020(6)
F12 0.0452(8) 0.0305(8) 0.0441(8) 0.0121(7) 0.0097(7) -0.0034(7)
F13 0.0903(13) 0.0406(9) 0.0402(9) 0.0184(8) -0.0018(9) -0.0164(9)
F14 0.0878(13) 0.0276(8) 0.0478(9) 0.0009(7) 0.0008(9) -0.0259(8)
F15 0.0536(9) 0.0337(8) 0.0283(7) -0.0038(6) -0.0029(7) -0.0191(7)
F16 0.0476(9) 0.0461(8) 0.0240(7) 0.0012(6) -0.0053(6) -0.0030(7)
F17 0.0322(7) 0.0264(7) 0.0265(6) -0.0075(6) -0.0001(6) -0.0041(6)
F18 0.0441(9) 0.0538(10) 0.0466(9) -0.0202(8) 0.0013(7) 0.0236(8)
F19 0.0524(9) 0.0448(8) 0.0203(7) -0.0036(6) 0.0100(6) -0.0017(7)
F20 0.0360(8) 0.0267(7) 0.0267(7) -0.0061(5) 0.0051(6) 0.0029(6)
F21 0.0522(9) 0.0420(9) 0.0452(8) 0.0135(7) -0.0093(8) 0.0123(8)
F22 0.0311(7) 0.0376(8) 0.0295(7) 0.0075(6) -0.0030(6) 0.0009(7)
F23 0.0706(11) 0.0581(10) 0.0306(8) -0.0229(7) -0.0038(8) 0.0123(9)
F24 0.0621(10) 0.0511(10) 0.0426(9) -0.0151(8) -0.0319(8) 0.0118(8)
F25 0.0405(8) 0.0507(9) 0.0227(7) -0.0029(6) 0.0069(6) 0.0028(7)
F26 0.0618(10) 0.0677(11) 0.0322(8) -0.0218(8) -0.0079(8) -0.0152(9)
F27 0.0416(8) 0.0455(9) 0.0282(7) -0.0026(6) 0.0078(6) -0.0227(7)
F28 0.0360(8) 0.0377(8) 0.0295(7) -0.0041(6) 0.0106(6) -0.0131(7)
F29 0.0313(7) 0.0480(9) 0.0487(9) -0.0169(8) -0.0172(7) 0.0156(7)
F30 0.0331(7) 0.0395(8) 0.0319(7) -0.0086(6) -0.0111(6) 0.0147(6)
F99 0.0431(8) 0.0283(7) 0.0226(6) 0.0003(6) 0.0055(6) 0.0123(6)
C1 0.0216(11) 0.0172(10) 0.0213(10) -0.0004(9) 0.0019(9) -0.0033(9)
C2 0.0225(11) 0.0230(11) 0.0311(12) -0.0038(10) -0.0037(10) 0.0035(10)
C3 0.0346(13) 0.0291(13) 0.0268(12) -0.0019(10) -0.0128(11) -0.0005(11)
C4 0.0460(15) 0.0283(13) 0.0232(12) -0.0089(10) 0.0019(11) 0.0009(12)
C5 0.0308(12) 0.0257(12) 0.0312(13) -0.0058(10) 0.0038(11) 0.0064(11)
C6 0.0255(11) 0.0232(11) 0.0214(11) 0.0003(9) -0.0014(10) 0.0004(10)
C7 0.0336(13) 0.0300(13) 0.0226(11) -0.0041(10) 0.0006(10) -0.0091(11)
C8 0.0486(15) 0.0227(13) 0.0357(13) -0.0025(11) 0.0079(12) -0.0126(12)
C9 0.0247(11) 0.0217(11) 0.0268(11) -0.0055(9) 0.0064(10) -0.0069(10)
C10 0.0481(15) 0.0311(14) 0.0301(13) 0.0095(11) 0.0054(12) -0.0077(12)
C11 0.0360(14) 0.0193(12) 0.0298(12) 0.0017(10) 0.0104(11) -0.0007(11)
C12 0.0209(11) 0.0241(11) 0.0250(11) -0.0036(9) 0.0036(9) 0.0030(10)
C13 0.0243(12) 0.0285(13) 0.0374(13) -0.0057(11) 0.0094(11) -0.0114(10)
C14 0.0206(12) 0.0338(14) 0.0300(12) -0.0070(11) 0.0024(10) -0.0018(10)
C15 0.0219(11) 0.0239(11) 0.0223(11) -0.0020(9) 0.0036(9) 0.0006(9)
C16 0.0232(11) 0.0196(11) 0.0207(10) -0.0062(9) 0.0057(9) 0.0003(9)
C17 0.0325(13) 0.0373(14) 0.0218(11) -0.0008(10) 0.0020(10) -0.0006(11)
C18 0.0219(11) 0.0250(11) 0.0222(11) -0.0007(9) 0.0049(9) -0.0021(9)
C19 0.0185(11) 0.0177(11) 0.0309(12) -0.0026(9) 0.0068(9) -0.0014(9)
C20 0.0344(14) 0.0244(13) 0.068(2) 0.0086(13) 0.0168(14) 0.0035(12)
C21 0.0368(15) 0.0226(13) 0.080(2) -0.0171(15) 0.0105(15) -0.0011(12)
C22 0.0503(17) 0.0464(17) 0.0540(18) -0.0271(15) -0.0055(15) 0.0112(15)
C23 0.0467(15) 0.0300(13) 0.0346(13) -0.0050(11) 0.0001(12) 0.0122(12)
C24 0.0262(12) 0.0315(13) 0.0383(13) 0.0052(11) 0.0050(11) 0.0023(11)
C26 0.0200(13) 0.0526(18) 0.103(3) -0.0351(19) 0.0007(15) 0.0001(13)
C27 0.0496(17) 0.0335(15) 0.088(2) 0.0028(16) 0.0458(17) -0.0011(14)
C28 0.0239(13) 0.0238(13) 0.0744(19) -0.0149(13) 0.0152(13) -0.0081(11)
C29 0.0435(14) 0.0325(14) 0.0207(12) 0.0086(10) -0.0015(11) -0.0038(12)
C30 0.0402(14) 0.0210(11) 0.0290(12) 0.0011(10) -0.0028(11) 0.0056(11)
C31 0.0286(12) 0.0247(12) 0.0208(11) -0.0035(9) -0.0004(10) 0.0014(10)
C32 0.0200(11) 0.0245(11) 0.0212(11) -0.0010(9) -0.0010(9) -0.0006(9)
C33 0.0203(11) 0.0221(12) 0.0510(15) -0.0034(11) -0.0038(11) 0.0035(10)
C34 0.0321(13) 0.0313(13) 0.0186(11) -0.0043(10) 0.0007(10) -0.0038(11)
C35 0.0384(14) 0.0342(13) 0.0374(14) -0.0071(12) 0.0015(12) -0.0103(12)
C36 0.0504(18) 0.060(2) 0.0536(18) -0.0343(16) 0.0079(15) -0.0153(16)
C38 0.0315(13) 0.0250(13) 0.0464(15) 0.0057(11) -0.0072(12) 0.0000(11)
C39 0.0430(17) 0.0302(15) 0.092(3) -0.0268(17) -0.0073(17) 0.0024(13)
C40 0.0406(15) 0.0211(13) 0.082(2) 0.0029(14) -0.0161(16) -0.0007(12)
C41 0.0179(11) 0.0189(11) 0.0351(12) -0.0031(10) -0.0052(10) 0.0019(9)
C43 0.0342(14) 0.0326(14) 0.0628(18) 0.0113(13) -0.0200(14) -0.0029(12)
C44 0.0233(11) 0.0212(11) 0.0246(11) -0.0049(9) -0.0041(9) 0.0008(10)
C45 0.0393(14) 0.0266(13) 0.0344(13) 0.0018(11) -0.0118(12) 0.0083(12)
C46 0.0272(13) 0.0416(15) 0.0446(15) -0.0026(13) -0.0064(12) 0.0146(12)
C47 0.0352(13) 0.0329(13) 0.0230(12) -0.0090(10) -0.0099(11) 0.0016(11)
C48 0.0338(13) 0.0301(13) 0.0340(13) -0.0039(11) -0.0054(11) -0.0112(12)
C49 0.0241(11) 0.0206(11) 0.0247(11) -0.0029(9) -0.0003(10) 0.0001(10)
C50 0.0241(13) 0.0408(16) 0.0593(17) -0.0074(14) 0.0083(12) -0.0031(12)
C51 0.0279(12) 0.0338(13) 0.0183(11) 0.0002(10) -0.0005(10) 0.0064(11)
C52 0.0219(11) 0.0212(11) 0.0286(12) 0.0013(9) 0.0013(10) -0.0001(10)
C53 0.0219(11) 0.0175(11) 0.0222(11) 0.0008(9) -0.0024(9) 0.0018(9)
C54 0.0285(12) 0.0292(12) 0.0216(11) 0.0026(10) -0.0006(10) -0.0034(11)
C55 0.0278(13) 0.0270(12) 0.0288(12) -0.0017(10) -0.0010(10) -0.0002(10)
C56 0.0268(12) 0.0262(12) 0.0249(11) -0.0031(10) -0.0021(10) -0.0009(10)
C57 0.0223(12) 0.0411(15) 0.0424(15) -0.0050(13) 0.0010(11) 0.0066(11)

loop_
_atom_type_symbol
_atom_type_description
_atom_type_scat_dispersion_real
_atom_type_scat_dispersion_imag
_atom_type_scat_source
C C 0.0033 0.0016 'International Tables Vol C Tables 4.2.6.8 and 6.1.1.4'
H H 0.0000 0.0000 'International Tables Vol C Tables 4.2.6.8 and 6.1.1.4'
B B 0.0013 0.0007 'International Tables Vol C Tables 4.2.6.8 and 6.1.1.4'
N N 0.0061 0.0033 'International Tables Vol C Tables 4.2.6.8 and 6.1.1.4'
F F 0.0171 0.0103 'International Tables Vol C Tables 4.2.6.8 and 6.1.1.4'

loop_
_geom_angle_atom_site_label_1
_geom_angle_atom_site_label_2
_geom_angle_atom_site_label_3
_geom_angle
C18 B1 C16 117.69(17)
C18 B1 C1 109.02(17)
C16 B1 C1 102.76(16)
C18 B1 N1 110.01(17)
C16 B1 N1 107.75(17)
C1 B1 N1 109.18(17)
C32 B2 C44 116.16(17)
C32 B2 C53 110.95(17)
C44 B2 C53 101.68(16)
C32 B2 N2 109.59(16)
C44 B2 N2 108.99(17)
C53 B2 N2 109.10(16)
C19 N1 C28 111.93(16)
C19 N1 B1 119.72(17)
C28 N1 B1 115.56(16)
C41 N2 C33 111.70(16)
C41 N2 B2 119.47(16)
C33 N2 B2 116.13(15)
C2 C1 C6 112.28(19)
C2 C1 B1 131.40(19)
C6 C1 B1 116.32(18)
F29 C2 C1 120.3(2)
F29 C2 C3 114.91(19)
C1 C2 C3 124.8(2)
F24 C3 C4 119.4(2)
F24 C3 C2 120.6(2)
C4 C3 C2 120.0(2)
F23 C4 C3 121.0(2)
F23 C4 C5 120.7(2)
C3 C4 C5 118.3(2)
F18 C5 C6 120.3(2)
F18 C5 C4 120.3(2)
C6 C5 C4 119.4(2)
F30 C6 C5 116.16(19)
F30 C6 C1 118.60(18)
C5 C6 C1 125.2(2)
F15 C7 C8 115.0(2)
F15 C7 C18 120.8(2)
C8 C7 C18 124.1(2)
F14 C8 C10 119.5(2)
F14 C8 C7 120.2(2)
C10 C8 C7 120.3(2)
F17 C9 C17 114.61(19)
F17 C9 C18 119.82(19)
C17 C9 C18 125.5(2)
F13 C10 C8 120.7(2)
F13 C10 C17 120.5(2)
C8 C10 C17 118.8(2)
F12 C11 C12 120.7(2)
F12 C11 C13 120.4(2)
C12 C11 C13 118.9(2)
F10 C12 C11 115.44(19)
F10 C12 C16 119.01(19)
C11 C12 C16 125.5(2)
F9 C13 C14 120.6(2)
F9 C13 C11 120.7(2)
C14 C13 C11 118.6(2)
F8 C14 C13 119.7(2)
F8 C14 C15 119.9(2)
C13 C14 C15 120.5(2)
F7 C15 C14 114.4(2)
F7 C15 C16 121.64(19)
C14 C15 C16 123.9(2)
C15 C16 C12 112.41(19)
C15 C16 B1 128.35(19)
C12 C16 B1 118.79(19)
F16 C17 C10 120.0(2)
F16 C17 C9 120.8(2)
C10 C17 C9 119.2(2)
C9 C18 C7 112.0(2)
C9 C18 B1 125.37(19)
C7 C18 B1 122.64(19)
C24 C19 C23 120.0(2)
C24 C19 N1 118.2(2)
C23 C19 N1 121.8(2)
C21 C20 C24 120.3(3)
C20 C21 C22 120.4(2)
C21 C22 C23 120.3(3)
C19 C23 C22 119.0(2)
C20 C24 C19 120.0(2)
C27 C28 C26 110.7(2)
C27 C28 N1 113.7(2)
C26 C28 N1 108.6(2)
F5 C29 C34 121.2(2)
F5 C29 C30 119.9(2)
C34 C29 C30 118.9(2)
F6 C30 C31 120.6(2)
F6 C30 C29 119.9(2)
C31 C30 C29 119.5(2)
F99 C31 C30 114.84(19)
F99 C31 C32 120.71(19)
C30 C31 C32 124.5(2)
C49 C32 C31 112.57(19)
C49 C32 B2 125.43(19)
C31 C32 B2 121.92(19)
C43 C33 C50 109.9(2)
C43 C33 N2 114.0(2)
C50 C33 N2 109.04(19)
F19 C34 C29 119.6(2)
F19 C34 C49 120.8(2)
C29 C34 C49 119.7(2)
C41 C35 C36 118.8(3)
C39 C36 C35 120.9(3)
C40 C38 C41 119.6(3)
C40 C39 C36 119.4(3)
C39 C40 C38 120.5(3)
C35 C41 C38 120.7(2)
C35 C41 N2 122.0(2)
C38 C41 N2 117.2(2)
C56 C44 C55 112.2(2)
C56 C44 B2 119.93(19)
C55 C44 B2 127.21(19)
F21 C45 C46 120.2(2)
F21 C45 C56 120.6(2)
C46 C45 C56 119.3(2)
F2 C46 C57 120.4(2)
F2 C46 C45 120.8(2)
C57 C46 C45 118.7(2)
F26 C47 C48 121.2(2)
F26 C47 C51 120.3(2)
C48 C47 C51 118.5(2)
F4 C48 C47 119.9(2)
F4 C48 C54 120.5(2)
C47 C48 C54 119.6(2)
F20 C49 C34 114.81(19)
F20 C49 C32 120.35(19)
C34 C49 C32 124.8(2)
F25 C51 C47 119.4(2)
F25 C51 C52 120.9(2)
C47 C51 C52 119.7(2)
F28 C52 C51 114.45(19)
F28 C52 C53 120.50(19)
C51 C52 C53 125.1(2)
C52 C53 C54 112.03(19)
C52 C53 B2 130.27(19)
C54 C53 B2 117.28(18)
F27 C54 C48 116.1(2)
F27 C54 C53 118.72(19)
C48 C54 C53 125.2(2)
F3 C55 C57 114.4(2)
F3 C55 C44 121.5(2)
C57 C55 C44 124.0(2)
F22 C56 C45 115.1(2)
F22 C56 C44 119.6(2)
C45 C56 C44 125.3(2)
F1 C57 C46 120.4(2)
F1 C57 C55 119.3(2)
C46 C57 C55 120.3(2)

loop_
_geom_bond_atom_site_label_1
_geom_bond_atom_site_label_2
_geom_bond_distance
B1 C18 1.645(3)
B1 C16 1.657(3)
B1 C1 1.663(3)
B1 N1 1.686(3)
B2 C32 1.647(3)
B2 C44 1.657(3)
B2 C53 1.664(3)
B2 N2 1.671(3)
N1 C19 1.481(3)
N1 C28 1.545(3)
N2 C41 1.484(3)
N2 C33 1.550(3)
F1 C57 1.343(3)
F2 C46 1.342(3)
F3 C55 1.352(3)
F4 C48 1.348(3)
F5 C29 1.342(3)
F6 C30 1.344(3)
F7 C15 1.351(3)
F8 C14 1.350(3)
F9 C13 1.336(3)
F10 C12 1.366(2)
F12 C11 1.345(3)
F13 C10 1.339(3)
F14 C8 1.347(3)
F15 C7 1.356(3)
F16 C17 1.340(3)
F17 C9 1.355(2)
F18 C5 1.349(3)
F19 C34 1.348(2)
F20 C49 1.356(2)
F21 C45 1.349(3)
F22 C56 1.359(3)
F23 C4 1.333(3)
F24 C3 1.342(3)
F25 C51 1.351(3)
F26 C47 1.337(3)
F27 C54 1.349(2)
F28 C52 1.371(3)
F29 C2 1.365(3)
F30 C6 1.352(2)
F99 C31 1.352(2)
C1 C2 1.379(3)
C1 C6 1.393(3)
C2 C3 1.384(3)
C3 C4 1.366(3)
C4 C5 1.381(3)
C5 C6 1.372(3)
C7 C8 1.377(3)
C7 C18 1.402(3)
C8 C10 1.368(3)
C9 C17 1.373(3)
C9 C18 1.394(3)
C10 C17 1.373(3)
C11 C12 1.378(3)
C11 C13 1.378(3)
C12 C16 1.396(3)
C13 C14 1.368(3)
C14 C15 1.386(3)
C15 C16 1.387(3)
C19 C24 1.381(3)
C19 C23 1.386(3)
C20 C21 1.365(4)
C20 C24 1.379(4)
C21 C22 1.369(4)
C22 C23 1.395(4)
C26 C28 1.525(4)
C27 C28 1.511(4)
C29 C34 1.367(3)
C29 C30 1.381(3)
C30 C31 1.378(3)
C31 C32 1.398(3)
C32 C49 1.390(3)
C33 C43 1.504(4)
C33 C50 1.527(4)
C34 C49 1.378(3)
C35 C41 1.375(3)
C35 C36 1.388(4)
C36 C39 1.386(5)
C38 C40 1.376(4)
C38 C41 1.389(3)
C39 C40 1.374(5)
C44 C56 1.393(3)
C44 C55 1.395(3)
C45 C46 1.371(4)
C45 C56 1.381(3)
C46 C57 1.367(4)
C47 C48 1.371(3)
C47 C51 1.372(3)
C48 C54 1.373(3)
C51 C52 1.381(3)
C52 C53 1.382(3)
C53 C54 1.394(3)
C55 C57 1.385(3)
